data_4315469
loop_
_publ_author_name
'Kelsey R. Margulieux'
'Chivin Sun'
'Lev N. Zakharov'
'Andrew W. Holland'
'Joshua J. Pak'

_publ_section_title
;
 Stepwise Introduction of Thiolates in Copper-Indium Binuclear Complexes
;
_journal_name_full 'Inorganic Chemistry'
_journal_page_first 3959
_journal_page_last 3961
_journal_paper_doi 10.1021/ic9025602
_journal_volume 49
_journal_year 2010
_chemical_formula_sum 'C42 H45 Cl Cu In P2 S3'
_chemical_formula_weight 921.71
_chemical_name_systematic
; 
 ? 
;
_space_group_IT_number 14
_symmetry_cell_setting monoclinic
_symmetry_space_group_name_Hall '-P 2yn'
_symmetry_space_group_name_H-M 'P 1 21/n 1'
_atom_sites_solution_hydrogens geom
_atom_sites_solution_primary direct
_atom_sites_solution_secondary difmap
_audit_creation_method SHELXLTL
_cell_angle_alpha 90.00
_cell_angle_beta 91.7370(8)
_cell_angle_gamma 90.00
_cell_formula_units_Z 4
_cell_length_a 12.5711(2)
_cell_length_b 15.2571(2)
_cell_length_c 22.1386(3)
_cell_measurement_temperature 150(2)
_cell_volume 4244.20(10)
_computing_cell_refinement 'Bruker SAINT'
_computing_data_collection 'Bruker SMART'
_computing_data_reduction 'Bruker SAINT'
_computing_molecular_graphics 'Bruker SHELXTL'
_computing_publication_material 'Bruker SHELXTL'
_computing_structure_refinement 'Bruker SHELXTL'
_computing_structure_solution 'Bruker SHELXTL'
_diffrn_ambient_temperature 150(2)
_diffrn_measured_fraction_theta_full 0.998
_diffrn_measured_fraction_theta_max 0.998
_diffrn_radiation_monochromator graphite
_diffrn_radiation_source 'fine-focus sealed tube'
_diffrn_radiation_type MoK\a
_diffrn_radiation_wavelength 0.71073
_diffrn_reflns_av_R_equivalents 0.0321
_diffrn_reflns_av_sigmaI/netI 0.0433
_diffrn_reflns_limit_h_max 16
_diffrn_reflns_limit_h_min -16
_diffrn_reflns_limit_k_max 18
_diffrn_reflns_limit_k_min -19
_diffrn_reflns_limit_l_max 28
_diffrn_reflns_limit_l_min -28
_diffrn_reflns_number 17902
_diffrn_reflns_theta_full 27.00
_diffrn_reflns_theta_max 27.00
_diffrn_reflns_theta_min 1.62
_diffrn_standards_decay_% 0
_exptl_absorpt_coefficient_mu 1.359
_exptl_absorpt_correction_T_max 0.8432
_exptl_absorpt_correction_T_min 0.7276
_exptl_absorpt_correction_type multi-scan
_exptl_absorpt_process_details SADABS
_exptl_crystal_colour colorless
_exptl_crystal_density_diffrn 1.442
_exptl_crystal_density_method 'not measured'
_exptl_crystal_description prizm
_exptl_crystal_F_000 1880
_exptl_crystal_size_max 0.25
_exptl_crystal_size_mid 0.20
_exptl_crystal_size_min 0.13
_refine_diff_density_max 2.329
_refine_diff_density_min -1.560
_refine_diff_density_rms 0.150
_refine_ls_extinction_method none
_refine_ls_goodness_of_fit_ref 1.135
_refine_ls_hydrogen_treatment constr
_refine_ls_matrix_type full
_refine_ls_number_parameters 452
_refine_ls_number_reflns 9255
_refine_ls_number_restraints 0
_refine_ls_restrained_S_all 1.135
_refine_ls_R_factor_all 0.0626
_refine_ls_R_factor_gt 0.0510
_refine_ls_shift/su_max 0.001
_refine_ls_shift/su_mean 0.000
_refine_ls_structure_factor_coef Fsqd
_refine_ls_weighting_details 'calc w=1/[\s^2^(Fo^2^)+(0.0423P)^2^+17.1295P] where P=(Fo^2^+2Fc^2^)/3'
_refine_ls_weighting_scheme calc
_refine_ls_wR_factor_gt 0.1242
_refine_ls_wR_factor_ref 0.1301
_reflns_number_gt 7827
_reflns_number_total 9255
_reflns_threshold_expression >2sigma(I)
_cod_data_source_file ic9025602_si_003_3.cif
_cod_data_source_block 4
_cod_depositor_comments
;
The following automatic conversions were performed:

'_symmetry_cell_setting' value 'Monoclinic' changed to 'monoclinic'
according to the built-in table from CIF Core dictionary named
'cif_core.dic' version 2.4.1 from 2010-06-29.

Automatic conversion script
Id: cif_fix_values 1646 2011-03-28 12:23:43Z adriana 
;
_cod_original_sg_symbol_H-M 'P 21/n'
_cod_database_code 4315469

loop_
_symmetry_equiv_pos_as_xyz
'x, y, z'
'-x+1/2, y+1/2, -z+1/2'
'-x, -y, -z'
'x-1/2, -y-1/2, z-1/2'

loop_
_atom_site_label
_atom_site_type_symbol
_atom_site_fract_x
_atom_site_fract_y
_atom_site_fract_z
_atom_site_U_iso_or_equiv
_atom_site_adp_type
_atom_site_occupancy
_atom_site_symmetry_multiplicity
_atom_site_calc_flag
_atom_site_refinement_flags
_atom_site_disorder_assembly
_atom_site_disorder_group
Cu1 Cu 0.95485(4) 0.29242(3) 0.26154(2) 0.01668(12) Uani 1 1 d . . .
In1 In 0.82624(3) 0.29916(2) 0.134161(13) 0.02350(10) Uani 1 1 d . . .
Cl1 Cl 0.65024(10) 0.36274(10) 0.13185(5) 0.0373(3) Uani 1 1 d . . .
S3 S 0.88074(14) 0.25905(10) 0.03468(6) 0.0449(4) Uani 1 1 d . . .
C5 C 0.9282(8) 0.3687(6) 0.0082(4) 0.087(3) Uani 1 1 d . . .
H5A H 0.9893 0.3873 0.0344 0.105 Uiso 1 1 calc R . .
H5B H 0.9541 0.3623 -0.0334 0.105 Uiso 1 1 calc R . .
C6 C 0.8462(9) 0.4385(6) 0.0082(4) 0.092(3) Uani 1 1 d . . .
H6A H 0.8769 0.4935 -0.0060 0.137 Uiso 1 1 calc R . .
H6B H 0.8212 0.4466 0.0494 0.137 Uiso 1 1 calc R . .
H6C H 0.7861 0.4217 -0.0186 0.137 Uiso 1 1 calc R . .
P2 P 0.87395(8) 0.32069(7) 0.34948(4) 0.0145(2) Uani 1 1 d . . .
S1 S 0.84032(9) 0.18546(7) 0.21299(5) 0.0247(2) Uani 1 1 d . . .
P1 P 1.13133(8) 0.26299(7) 0.27038(5) 0.0172(2) Uani 1 1 d . . .
S2 S 0.94260(9) 0.41005(7) 0.18574(5) 0.0204(2) Uani 1 1 d . . .
C42 C 0.9752(4) 0.4808(3) 0.3511(2) 0.0282(10) Uani 1 1 d . . .
H42A H 1.0043 0.4605 0.3146 0.034 Uiso 1 1 calc R . .
C19 C 1.1662(3) 0.1589(3) 0.30654(18) 0.0190(8) Uani 1 1 d . . .
C15 C 1.2759(4) 0.3993(3) 0.4110(2) 0.0284(10) Uani 1 1 d . . .
H15A H 1.2949 0.3896 0.4523 0.034 Uiso 1 1 calc R . .
C32 C 0.6773(3) 0.3428(3) 0.29301(19) 0.0215(9) Uani 1 1 d . . .
H32A H 0.7183 0.3531 0.2584 0.026 Uiso 1 1 calc R . .
C26 C 0.9991(3) 0.2568(3) 0.44609(18) 0.0217(9) Uani 1 1 d . . .
H26A H 1.0364 0.3107 0.4434 0.026 Uiso 1 1 calc R . .
C7 C 1.2029(3) 0.2621(3) 0.19931(19) 0.0204(9) Uani 1 1 d . . .
C37 C 0.9085(3) 0.4268(3) 0.38301(18) 0.0184(8) Uani 1 1 d . . .
C22 C 1.2111(4) -0.0010(3) 0.3632(2) 0.0300(10) Uani 1 1 d . . .
H22A H 1.2264 -0.0552 0.3827 0.036 Uiso 1 1 calc R . .
C23 C 1.1059(4) 0.0232(3) 0.3504(2) 0.0304(10) Uani 1 1 d . . .
H23A H 1.0493 -0.0146 0.3608 0.036 Uiso 1 1 calc R . .
C31 C 0.7287(3) 0.3214(3) 0.34766(18) 0.0168(8) Uani 1 1 d . . .
C21 C 1.2927(4) 0.0537(3) 0.3475(2) 0.0290(10) Uani 1 1 d . . .
H21A H 1.3643 0.0369 0.3562 0.035 Uiso 1 1 calc R . .
C38 C 0.8709(4) 0.4553(3) 0.4383(2) 0.0319(11) Uani 1 1 d . . .
H38A H 0.8279 0.4178 0.4616 0.038 Uiso 1 1 calc R . .
C36 C 0.6670(4) 0.3049(3) 0.3982(2) 0.0256(9) Uani 1 1 d . . .
H36A H 0.7005 0.2897 0.4358 0.031 Uiso 1 1 calc R . .
C3 C 0.8543(4) 0.5021(3) 0.2051(2) 0.0275(10) Uani 1 1 d . . .
H3A H 0.7893 0.5006 0.1788 0.033 Uiso 1 1 calc R . .
H3B H 0.8328 0.4964 0.2476 0.033 Uiso 1 1 calc R . .
C18 C 1.2227(4) 0.4272(3) 0.2906(2) 0.0270(10) Uani 1 1 d . . .
H18A H 1.2038 0.4376 0.2493 0.032 Uiso 1 1 calc R . .
C24 C 1.0844(4) 0.1027(3) 0.3225(2) 0.0243(9) Uani 1 1 d . . .
H24A H 1.0126 0.1193 0.3141 0.029 Uiso 1 1 calc R . .
C8 C 1.3127(4) 0.2715(3) 0.1959(2) 0.0243(9) Uani 1 1 d . . .
H8A H 1.3546 0.2804 0.2318 0.029 Uiso 1 1 calc R . .
C30 C 0.8576(4) 0.1606(3) 0.4121(2) 0.0299(10) Uani 1 1 d . . .
H30A H 0.7990 0.1476 0.3855 0.036 Uiso 1 1 calc R . .
C13 C 1.2037(3) 0.3447(3) 0.31613(19) 0.0191(8) Uani 1 1 d . . .
C34 C 0.5075(4) 0.3331(3) 0.3383(2) 0.0320(11) Uani 1 1 d . . .
H34A H 0.4321 0.3372 0.3351 0.038 Uiso 1 1 calc R . .
C12 C 1.1437(4) 0.2507(3) 0.1458(2) 0.0291(10) Uani 1 1 d . . .
H12A H 1.0686 0.2457 0.1475 0.035 Uiso 1 1 calc R . .
C27 C 1.0336(4) 0.1941(3) 0.4874(2) 0.0300(11) Uani 1 1 d . . .
H27A H 1.0951 0.2048 0.5123 0.036 Uiso 1 1 calc R . .
C14 C 1.2303(3) 0.3323(3) 0.37707(19) 0.0227(9) Uani 1 1 d . . .
H14A H 1.2171 0.2773 0.3955 0.027 Uiso 1 1 calc R . .
C41 C 0.9997(5) 0.5645(3) 0.3720(2) 0.0402(13) Uani 1 1 d . . .
H41A H 1.0440 0.6017 0.3493 0.048 Uiso 1 1 calc R . .
C20 C 1.2718(4) 0.1330(3) 0.3192(2) 0.0264(10) Uani 1 1 d . . .
H20A H 1.3289 0.1700 0.3082 0.032 Uiso 1 1 calc R . .
C10 C 1.3009(4) 0.2551(3) 0.0874(2) 0.0343(11) Uani 1 1 d . . .
H10A H 1.3345 0.2522 0.0496 0.041 Uiso 1 1 calc R . .
C35 C 0.5569(4) 0.3109(3) 0.3931(2) 0.0325(11) Uani 1 1 d . . .
H35A H 0.5151 0.2997 0.4273 0.039 Uiso 1 1 calc R . .
C16 C 1.2941(4) 0.4802(3) 0.3854(2) 0.0334(11) Uani 1 1 d . . .
H16A H 1.3237 0.5264 0.4093 0.040 Uiso 1 1 calc R . .
C17 C 1.2689(4) 0.4935(3) 0.3250(2) 0.0351(12) Uani 1 1 d . . .
H17A H 1.2833 0.5485 0.3070 0.042 Uiso 1 1 calc R . .
C9 C 1.3619(4) 0.2681(3) 0.1404(2) 0.0307(11) Uani 1 1 d . . .
H9A H 1.4369 0.2746 0.1387 0.037 Uiso 1 1 calc R . .
C39 C 0.8965(5) 0.5385(4) 0.4592(2) 0.0408(13) Uani 1 1 d . . .
H39A H 0.8705 0.5582 0.4967 0.049 Uiso 1 1 calc R . .
C4 C 0.9116(5) 0.5882(3) 0.1969(3) 0.0457(15) Uani 1 1 d . . .
H4A H 0.8643 0.6367 0.2072 0.069 Uiso 1 1 calc R . .
H4B H 0.9321 0.5940 0.1547 0.069 Uiso 1 1 calc R . .
H4C H 0.9755 0.5898 0.2234 0.069 Uiso 1 1 calc R . .
C33 C 0.5678(4) 0.3492(3) 0.2884(2) 0.0306(10) Uani 1 1 d . . .
H33A H 0.5340 0.3647 0.2509 0.037 Uiso 1 1 calc R . .
C29 C 0.8912(5) 0.0998(3) 0.4546(2) 0.0387(12) Uani 1 1 d . . .
H29A H 0.8537 0.0461 0.4579 0.046 Uiso 1 1 calc R . .
C28 C 0.9788(4) 0.1159(3) 0.4925(2) 0.0336(11) Uani 1 1 d . . .
H28A H 1.0011 0.0735 0.5217 0.040 Uiso 1 1 calc R . .
C40 C 0.9601(5) 0.5932(4) 0.4254(2) 0.0427(14) Uani 1 1 d . . .
H40A H 0.9761 0.6507 0.4394 0.051 Uiso 1 1 calc R . .
C11 C 1.1912(4) 0.2464(4) 0.0899(2) 0.0354(12) Uani 1 1 d . . .
H11A H 1.1491 0.2376 0.0540 0.042 Uiso 1 1 calc R . .
C25 C 0.9095(3) 0.2416(3) 0.40812(18) 0.0184(8) Uani 1 1 d . . .
C1 C 0.9142(5) 0.0942(4) 0.1786(3) 0.0462(14) Uani 1 1 d . . .
H1A H 0.9834 0.1164 0.1649 0.055 Uiso 1 1 calc R . .
H1B H 0.9289 0.0488 0.2098 0.055 Uiso 1 1 calc R . .
C2 C 0.8559(7) 0.0535(4) 0.1268(3) 0.061(2) Uani 1 1 d . . .
H2A H 0.8985 0.0057 0.1106 0.092 Uiso 1 1 calc R . .
H2B H 0.8427 0.0976 0.0953 0.092 Uiso 1 1 calc R . .
H2C H 0.7878 0.0303 0.1402 0.092 Uiso 1 1 calc R . .

loop_
_atom_site_aniso_label
_atom_site_aniso_U_11
_atom_site_aniso_U_22
_atom_site_aniso_U_33
_atom_site_aniso_U_23
_atom_site_aniso_U_13
_atom_site_aniso_U_12
Cu1 0.0149(2) 0.0194(3) 0.0159(2) -0.00172(19) 0.00156(18) 0.0018(2)
In1 0.02747(18) 0.02507(17) 0.01775(15) -0.00236(12) -0.00274(12) 0.00133(13)
Cl1 0.0245(6) 0.0563(8) 0.0307(6) -0.0042(6) -0.0064(5) 0.0067(6)
S3 0.0672(10) 0.0410(8) 0.0272(6) -0.0089(6) 0.0113(6) 0.0012(7)
C5 0.126(8) 0.076(6) 0.063(5) 0.007(4) 0.039(5) 0.018(6)
C6 0.142(9) 0.070(6) 0.063(5) 0.027(4) 0.009(5) 0.023(6)
P2 0.0124(5) 0.0163(5) 0.0149(5) -0.0017(4) 0.0013(4) 0.0006(4)
S1 0.0289(6) 0.0208(5) 0.0242(5) -0.0010(4) -0.0035(4) -0.0048(4)
P1 0.0135(5) 0.0171(5) 0.0212(5) 0.0011(4) 0.0039(4) 0.0021(4)
S2 0.0230(5) 0.0181(5) 0.0204(5) 0.0014(4) 0.0018(4) 0.0015(4)
C42 0.035(3) 0.025(2) 0.025(2) -0.0061(18) 0.0064(19) -0.007(2)
C19 0.017(2) 0.017(2) 0.022(2) -0.0014(16) 0.0023(16) -0.0013(16)
C15 0.023(2) 0.035(3) 0.027(2) -0.007(2) 0.0057(18) 0.002(2)
C32 0.021(2) 0.022(2) 0.022(2) -0.0029(17) 0.0017(16) -0.0001(17)
C26 0.021(2) 0.025(2) 0.0184(19) -0.0025(17) 0.0015(16) 0.0043(18)
C7 0.020(2) 0.0143(19) 0.027(2) 0.0014(17) 0.0099(17) 0.0023(16)
C37 0.017(2) 0.020(2) 0.0184(19) -0.0049(16) -0.0028(15) 0.0011(16)
C22 0.041(3) 0.018(2) 0.031(2) 0.0042(19) -0.001(2) 0.005(2)
C23 0.033(3) 0.022(2) 0.037(3) 0.003(2) 0.005(2) -0.007(2)
C31 0.0122(19) 0.0165(19) 0.0219(19) -0.0013(16) 0.0034(15) 0.0002(15)
C21 0.032(3) 0.024(2) 0.030(2) -0.0015(19) -0.0011(19) 0.008(2)
C38 0.033(3) 0.038(3) 0.025(2) -0.010(2) 0.0081(19) -0.007(2)
C36 0.025(2) 0.027(2) 0.025(2) -0.0010(18) 0.0072(18) -0.0055(19)
C3 0.028(2) 0.021(2) 0.034(2) 0.0005(19) 0.0036(19) 0.0069(19)
C18 0.029(3) 0.024(2) 0.028(2) 0.0038(18) 0.0033(19) -0.0024(19)
C24 0.023(2) 0.023(2) 0.027(2) -0.0005(18) 0.0011(17) -0.0003(18)
C8 0.020(2) 0.019(2) 0.035(2) -0.0008(18) 0.0064(18) -0.0002(17)
C30 0.033(3) 0.024(2) 0.032(2) -0.0012(19) -0.002(2) -0.001(2)
C13 0.0120(19) 0.018(2) 0.027(2) -0.0011(17) 0.0040(16) 0.0007(16)
C34 0.011(2) 0.040(3) 0.045(3) -0.009(2) 0.0077(19) -0.001(2)
C12 0.025(2) 0.033(3) 0.029(2) -0.004(2) 0.0049(19) 0.003(2)
C27 0.037(3) 0.030(3) 0.023(2) -0.0042(19) -0.0080(19) 0.011(2)
C14 0.019(2) 0.024(2) 0.026(2) 0.0026(18) 0.0069(17) 0.0026(18)
C41 0.062(4) 0.026(3) 0.034(3) -0.007(2) 0.012(2) -0.017(3)
C20 0.022(2) 0.024(2) 0.033(2) 0.0009(19) 0.0039(18) 0.0015(18)
C10 0.041(3) 0.029(3) 0.034(3) -0.002(2) 0.018(2) 0.003(2)
C35 0.023(2) 0.039(3) 0.037(3) -0.004(2) 0.016(2) -0.003(2)
C16 0.029(3) 0.031(3) 0.040(3) -0.011(2) 0.001(2) -0.002(2)
C17 0.036(3) 0.019(2) 0.051(3) 0.003(2) 0.005(2) -0.006(2)
C9 0.024(2) 0.021(2) 0.047(3) 0.003(2) 0.016(2) 0.0028(19)
C39 0.047(3) 0.040(3) 0.036(3) -0.024(2) 0.011(2) -0.006(3)
C4 0.049(3) 0.018(2) 0.072(4) 0.004(2) 0.018(3) 0.004(2)
C33 0.025(2) 0.032(3) 0.034(2) -0.005(2) -0.0040(19) 0.002(2)
C29 0.056(4) 0.021(2) 0.039(3) 0.003(2) -0.001(2) 0.001(2)
C28 0.046(3) 0.028(3) 0.026(2) 0.002(2) -0.001(2) 0.015(2)
C40 0.059(4) 0.028(3) 0.042(3) -0.017(2) 0.005(3) -0.013(3)
C11 0.034(3) 0.042(3) 0.031(2) -0.007(2) 0.008(2) 0.000(2)
C25 0.019(2) 0.017(2) 0.0188(19) -0.0031(16) 0.0017(15) 0.0052(16)
C1 0.052(4) 0.025(3) 0.061(4) -0.013(3) -0.009(3) -0.002(3)
C2 0.106(6) 0.030(3) 0.046(3) -0.010(3) -0.013(4) 0.000(3)

loop_
_atom_type_symbol
_atom_type_description
_atom_type_scat_dispersion_real
_atom_type_scat_dispersion_imag
_atom_type_scat_source
C C 0.0033 0.0016 'International Tables Vol C Tables 4.2.6.8 and 6.1.1.4'
H H 0.0000 0.0000 'International Tables Vol C Tables 4.2.6.8 and 6.1.1.4'
P P 0.1023 0.0942 'International Tables Vol C Tables 4.2.6.8 and 6.1.1.4'
S S 0.1246 0.1234 'International Tables Vol C Tables 4.2.6.8 and 6.1.1.4'
Cl Cl 0.1484 0.1585 'International Tables Vol C Tables 4.2.6.8 and 6.1.1.4'
Cu Cu 0.3201 1.2651 'International Tables Vol C Tables 4.2.6.8 and 6.1.1.4'
In In -0.7276 1.3100 'International Tables Vol C Tables 4.2.6.8 and 6.1.1.4'

loop_
_geom_angle_atom_site_label_1
_geom_angle_atom_site_label_2
_geom_angle_atom_site_label_3
_geom_angle
_geom_angle_site_symmetry_1
_geom_angle_site_symmetry_3
_geom_angle_publ_flag
P2 Cu1 P1 115.30(4) . . ?
P2 Cu1 S1 103.58(4) . . ?
P1 Cu1 S1 118.35(4) . . ?
P2 Cu1 S2 115.29(4) . . ?
P1 Cu1 S2 104.15(4) . . ?
S1 Cu1 S2 99.54(4) . . ?
P2 Cu1 In1 121.45(3) . . ?
P1 Cu1 In1 123.23(3) . . ?
S1 Cu1 In1 49.53(3) . . ?
S2 Cu1 In1 50.02(3) . . ?
S3 In1 Cl1 111.65(5) . . ?
S3 In1 S1 116.95(5) . . ?
Cl1 In1 S1 110.12(4) . . ?
S3 In1 S2 114.39(5) . . ?
Cl1 In1 S2 105.17(4) . . ?
S1 In1 S2 97.18(4) . . ?
S3 In1 Cu1 130.28(4) . . ?
Cl1 In1 Cu1 117.92(3) . . ?
S1 In1 Cu1 48.04(3) . . ?
S2 In1 Cu1 49.14(3) . . ?
C5 S3 In1 99.3(3) . . ?
C6 C5 S3 114.3(7) . . ?
C25 P2 C31 104.13(19) . . ?
C25 P2 C37 104.32(19) . . ?
C31 P2 C37 103.25(19) . . ?
C25 P2 Cu1 112.34(13) . . ?
C31 P2 Cu1 117.19(13) . . ?
C37 P2 Cu1 114.22(14) . . ?
C1 S1 Cu1 113.14(19) . . ?
C1 S1 In1 105.4(2) . . ?
Cu1 S1 In1 82.42(4) . . ?
C19 P1 C13 103.98(19) . . ?
C19 P1 C7 104.60(19) . . ?
C13 P1 C7 103.36(19) . . ?
C19 P1 Cu1 115.55(14) . . ?
C13 P1 Cu1 112.41(13) . . ?
C7 P1 Cu1 115.55(15) . . ?
C3 S2 Cu1 114.94(16) . . ?
C3 S2 In1 105.93(16) . . ?
Cu1 S2 In1 80.84(3) . . ?
C37 C42 C41 120.6(4) . . ?
C24 C19 C20 118.6(4) . . ?
C24 C19 P1 118.5(3) . . ?
C20 C19 P1 122.9(3) . . ?
C16 C15 C14 120.7(4) . . ?
C33 C32 C31 121.1(4) . . ?
C27 C26 C25 120.7(4) . . ?
C12 C7 C8 118.2(4) . . ?
C12 C7 P1 117.9(3) . . ?
C8 C7 P1 124.0(4) . . ?
C42 C37 C38 119.2(4) . . ?
C42 C37 P2 117.4(3) . . ?
C38 C37 P2 123.4(3) . . ?
C21 C22 C23 119.9(4) . . ?
C24 C23 C22 119.6(4) . . ?
C32 C31 C36 118.8(4) . . ?
C32 C31 P2 117.2(3) . . ?
C36 C31 P2 123.9(3) . . ?
C22 C21 C20 120.8(5) . . ?
C39 C38 C37 119.8(5) . . ?
C35 C36 C31 119.7(4) . . ?
C4 C3 S2 109.9(3) . . ?
C17 C18 C13 120.5(4) . . ?
C23 C24 C19 121.1(4) . . ?
C9 C8 C7 120.8(5) . . ?
C29 C30 C25 120.2(5) . . ?
C14 C13 C18 118.3(4) . . ?
C14 C13 P1 122.9(3) . . ?
C18 C13 P1 118.4(3) . . ?
C33 C34 C35 120.1(4) . . ?
C7 C12 C11 122.1(5) . . ?
C26 C27 C28 120.2(5) . . ?
C15 C14 C13 120.5(4) . . ?
C40 C41 C42 119.9(5) . . ?
C21 C20 C19 120.0(4) . . ?
C11 C10 C9 120.1(4) . . ?
C34 C35 C36 120.4(4) . . ?
C15 C16 C17 119.5(5) . . ?
C16 C17 C18 120.4(5) . . ?
C8 C9 C10 120.0(5) . . ?
C38 C39 C40 120.2(5) . . ?
C34 C33 C32 119.9(5) . . ?
C30 C29 C28 121.1(5) . . ?
C27 C28 C29 119.4(5) . . ?
C41 C40 C39 120.2(5) . . ?
C10 C11 C12 118.9(5) . . ?
C30 C25 C26 118.3(4) . . ?
C30 C25 P2 121.7(3) . . ?
C26 C25 P2 119.6(3) . . ?
C2 C1 S1 113.1(5) . . ?

loop_
_geom_bond_atom_site_label_1
_geom_bond_atom_site_label_2
_geom_bond_distance
_geom_bond_site_symmetry_2
_geom_bond_publ_flag
Cu1 P2 2.2652(11) . ?
Cu1 P1 2.2662(11) . ?
Cu1 S1 2.4077(12) . ?
Cu1 S2 2.4586(11) . ?
Cu1 In1 3.2094(6) . ?
In1 S3 2.4053(13) . ?
In1 Cl1 2.4150(13) . ?
In1 S1 2.4632(12) . ?
In1 S2 2.4909(11) . ?
S3 C5 1.876(9) . ?
C5 C6 1.483(12) . ?
P2 C25 1.818(4) . ?
P2 C31 1.826(4) . ?
P2 C37 1.827(4) . ?
S1 C1 1.850(6) . ?
P1 C19 1.826(4) . ?
P1 C13 1.831(4) . ?
P1 C7 1.836(4) . ?
S2 C3 1.849(5) . ?
C42 C37 1.384(6) . ?
C42 C41 1.390(7) . ?
C19 C24 1.392(6) . ?
C19 C20 1.405(6) . ?
C15 C16 1.379(7) . ?
C15 C14 1.383(7) . ?
C32 C33 1.381(6) . ?
C32 C31 1.393(6) . ?
C26 C27 1.384(6) . ?
C26 C25 1.403(6) . ?
C7 C12 1.390(6) . ?
C7 C8 1.392(6) . ?
C37 C38 1.396(6) . ?
C22 C21 1.375(7) . ?
C22 C23 1.394(7) . ?
C23 C24 1.384(7) . ?
C31 C36 1.404(6) . ?
C21 C20 1.384(6) . ?
C38 C39 1.385(7) . ?
C36 C35 1.389(7) . ?
C3 C4 1.512(7) . ?
C18 C17 1.384(7) . ?
C18 C13 1.403(6) . ?
C8 C9 1.392(7) . ?
C30 C29 1.378(7) . ?
C30 C25 1.401(6) . ?
C13 C14 1.393(6) . ?
C34 C33 1.381(7) . ?
C34 C35 1.388(7) . ?
C12 C11 1.393(7) . ?
C27 C28 1.385(7) . ?
C41 C40 1.368(7) . ?
C10 C11 1.389(7) . ?
C10 C9 1.397(8) . ?
C16 C17 1.380(7) . ?
C39 C40 1.390(8) . ?
C29 C28 1.386(8) . ?
C1 C2 1.479(8) . ?

loop_
_geom_torsion_atom_site_label_1
_geom_torsion_atom_site_label_2
_geom_torsion_atom_site_label_3
_geom_torsion_atom_site_label_4
_geom_torsion
_geom_torsion_site_symmetry_1
_geom_torsion_site_symmetry_2
_geom_torsion_site_symmetry_3
_geom_torsion_site_symmetry_4
_geom_torsion_publ_flag
P2 Cu1 In1 S3 -172.91(6) . . . . ?
P1 Cu1 In1 S3 8.68(7) . . . . ?
S1 Cu1 In1 S3 -92.12(6) . . . . ?
S2 Cu1 In1 S3 89.01(6) . . . . ?
P2 Cu1 In1 Cl1 11.91(6) . . . . ?
P1 Cu1 In1 Cl1 -166.50(5) . . . . ?
S1 Cu1 In1 Cl1 92.70(6) . . . . ?
S2 Cu1 In1 Cl1 -86.17(5) . . . . ?
P2 Cu1 In1 S1 -80.79(5) . . . . ?
P1 Cu1 In1 S1 100.80(6) . . . . ?
S2 Cu1 In1 S1 -178.87(5) . . . . ?
P2 Cu1 In1 S2 98.08(5) . . . . ?
P1 Cu1 In1 S2 -80.33(5) . . . . ?
S1 Cu1 In1 S2 178.87(5) . . . . ?
Cl1 In1 S3 C5 82.2(3) . . . . ?
S1 In1 S3 C5 -149.7(3) . . . . ?
S2 In1 S3 C5 -37.1(3) . . . . ?
Cu1 In1 S3 C5 -93.2(3) . . . . ?
In1 S3 C5 C6 -58.6(7) . . . . ?
P1 Cu1 P2 C25 -46.60(16) . . . . ?
S1 Cu1 P2 C25 84.28(16) . . . . ?
S2 Cu1 P2 C25 -168.09(15) . . . . ?
In1 Cu1 P2 C25 134.87(15) . . . . ?
P1 Cu1 P2 C31 -167.13(15) . . . . ?
S1 Cu1 P2 C31 -36.24(16) . . . . ?
S2 Cu1 P2 C31 71.38(16) . . . . ?
In1 Cu1 P2 C31 14.34(16) . . . . ?
P1 Cu1 P2 C37 71.97(15) . . . . ?
S1 Cu1 P2 C37 -157.15(15) . . . . ?
S2 Cu1 P2 C37 -49.52(15) . . . . ?
In1 Cu1 P2 C37 -106.56(15) . . . . ?
P2 Cu1 S1 C1 -136.5(2) . . . . ?
P1 Cu1 S1 C1 -7.5(2) . . . . ?
S2 Cu1 S1 C1 104.4(2) . . . . ?
In1 Cu1 S1 C1 103.5(2) . . . . ?
P2 Cu1 S1 In1 119.97(4) . . . . ?
P1 Cu1 S1 In1 -110.98(4) . . . . ?
S2 Cu1 S1 In1 0.88(4) . . . . ?
S3 In1 S1 C1 9.2(2) . . . . ?
Cl1 In1 S1 C1 138.1(2) . . . . ?
S2 In1 S1 C1 -112.9(2) . . . . ?
Cu1 In1 S1 C1 -112.0(2) . . . . ?
S3 In1 S1 Cu1 121.21(5) . . . . ?
Cl1 In1 S1 Cu1 -109.95(4) . . . . ?
S2 In1 S1 Cu1 -0.86(4) . . . . ?
P2 Cu1 P1 C19 69.36(16) . . . . ?
S1 Cu1 P1 C19 -54.02(16) . . . . ?
S2 Cu1 P1 C19 -163.31(15) . . . . ?
In1 Cu1 P1 C19 -112.14(15) . . . . ?
P2 Cu1 P1 C13 -49.77(16) . . . . ?
S1 Cu1 P1 C13 -173.15(15) . . . . ?
S2 Cu1 P1 C13 77.56(15) . . . . ?
In1 Cu1 P1 C13 128.73(15) . . . . ?
P2 Cu1 P1 C7 -168.07(15) . . . . ?
S1 Cu1 P1 C7 68.55(16) . . . . ?
S2 Cu1 P1 C7 -40.74(16) . . . . ?
In1 Cu1 P1 C7 10.43(16) . . . . ?
P2 Cu1 S2 C3 -7.53(19) . . . . ?
P1 Cu1 S2 C3 -134.87(18) . . . . ?
S1 Cu1 S2 C3 102.52(18) . . . . ?
In1 Cu1 S2 C3 103.39(18) . . . . ?
P2 Cu1 S2 In1 -110.92(4) . . . . ?
P1 Cu1 S2 In1 121.74(4) . . . . ?
S1 Cu1 S2 In1 -0.87(4) . . . . ?
S3 In1 S2 C3 123.41(16) . . . . ?
Cl1 In1 S2 C3 0.54(16) . . . . ?
S1 In1 S2 C3 -112.62(16) . . . . ?
Cu1 In1 S2 C3 -113.47(16) . . . . ?
S3 In1 S2 Cu1 -123.12(5) . . . . ?
Cl1 In1 S2 Cu1 114.01(4) . . . . ?
S1 In1 S2 Cu1 0.85(4) . . . . ?
C13 P1 C19 C24 127.7(3) . . . . ?
C7 P1 C19 C24 -124.2(4) . . . . ?
Cu1 P1 C19 C24 4.0(4) . . . . ?
C13 P1 C19 C20 -52.1(4) . . . . ?
C7 P1 C19 C20 56.1(4) . . . . ?
Cu1 P1 C19 C20 -175.7(3) . . . . ?
C19 P1 C7 C12 107.8(4) . . . . ?
C13 P1 C7 C12 -143.6(4) . . . . ?
Cu1 P1 C7 C12 -20.4(4) . . . . ?
C19 P1 C7 C8 -71.7(4) . . . . ?
C13 P1 C7 C8 36.9(4) . . . . ?
Cu1 P1 C7 C8 160.1(3) . . . . ?
C41 C42 C37 C38 -3.6(7) . . . . ?
C41 C42 C37 P2 176.1(4) . . . . ?
C25 P2 C37 C42 126.1(4) . . . . ?
C31 P2 C37 C42 -125.3(4) . . . . ?
Cu1 P2 C37 C42 3.0(4) . . . . ?
C25 P2 C37 C38 -54.2(4) . . . . ?
C31 P2 C37 C38 54.4(4) . . . . ?
Cu1 P2 C37 C38 -177.3(4) . . . . ?
C21 C22 C23 C24 -0.6(7) . . . . ?
C33 C32 C31 C36 1.0(6) . . . . ?
C33 C32 C31 P2 -176.7(4) . . . . ?
C25 P2 C31 C32 -152.0(3) . . . . ?
C37 P2 C31 C32 99.2(3) . . . . ?
Cu1 P2 C31 C32 -27.3(4) . . . . ?
C25 P2 C31 C36 30.3(4) . . . . ?
C37 P2 C31 C36 -78.4(4) . . . . ?
Cu1 P2 C31 C36 155.1(3) . . . . ?
C23 C22 C21 C20 0.1(7) . . . . ?
C42 C37 C38 C39 3.0(7) . . . . ?
P2 C37 C38 C39 -176.7(4) . . . . ?
C32 C31 C36 C35 -0.6(7) . . . . ?
P2 C31 C36 C35 177.0(4) . . . . ?
Cu1 S2 C3 C4 130.4(4) . . . . ?
In1 S2 C3 C4 -142.4(4) . . . . ?
C22 C23 C24 C19 0.4(7) . . . . ?
C20 C19 C24 C23 0.2(7) . . . . ?
P1 C19 C24 C23 -179.6(4) . . . . ?
C12 C7 C8 C9 -1.0(7) . . . . ?
P1 C7 C8 C9 178.5(3) . . . . ?
C17 C18 C13 C14 1.3(7) . . . . ?
C17 C18 C13 P1 174.4(4) . . . . ?
C19 P1 C13 C14 -27.6(4) . . . . ?
C7 P1 C13 C14 -136.6(4) . . . . ?
Cu1 P1 C13 C14 98.1(3) . . . . ?
C19 P1 C13 C18 159.7(3) . . . . ?
C7 P1 C13 C18 50.6(4) . . . . ?
Cu1 P1 C13 C18 -74.7(3) . . . . ?
C8 C7 C12 C11 1.6(7) . . . . ?
P1 C7 C12 C11 -178.0(4) . . . . ?
C25 C26 C27 C28 -1.1(7) . . . . ?
C16 C15 C14 C13 1.2(7) . . . . ?
C18 C13 C14 C15 -1.0(6) . . . . ?
P1 C13 C14 C15 -173.8(3) . . . . ?
C37 C42 C41 C40 1.7(9) . . . . ?
C22 C21 C20 C19 0.6(7) . . . . ?
C24 C19 C20 C21 -0.7(7) . . . . ?
P1 C19 C20 C21 179.0(3) . . . . ?
C33 C34 C35 C36 0.1(8) . . . . ?
C31 C36 C35 C34 0.0(7) . . . . ?
C14 C15 C16 C17 -1.6(7) . . . . ?
C15 C16 C17 C18 2.0(8) . . . . ?
C13 C18 C17 C16 -1.8(8) . . . . ?
C7 C8 C9 C10 0.0(7) . . . . ?
C11 C10 C9 C8 0.6(7) . . . . ?
C37 C38 C39 C40 -0.5(9) . . . . ?
C35 C34 C33 C32 0.3(8) . . . . ?
C31 C32 C33 C34 -0.9(7) . . . . ?
C25 C30 C29 C28 -2.4(8) . . . . ?
C26 C27 C28 C29 2.0(7) . . . . ?
C30 C29 C28 C27 -0.3(8) . . . . ?
C42 C41 C40 C39 0.8(10) . . . . ?
C38 C39 C40 C41 -1.4(10) . . . . ?
C9 C10 C11 C12 -0.1(8) . . . . ?
C7 C12 C11 C10 -1.0(8) . . . . ?
C29 C30 C25 C26 3.2(7) . . . . ?
C29 C30 C25 P2 175.7(4) . . . . ?
C27 C26 C25 C30 -1.5(6) . . . . ?
C27 C26 C25 P2 -174.1(3) . . . . ?
C31 P2 C25 C30 44.4(4) . . . . ?
C37 P2 C25 C30 152.4(4) . . . . ?
Cu1 P2 C25 C30 -83.4(4) . . . . ?
C31 P2 C25 C26 -143.2(3) . . . . ?
C37 P2 C25 C26 -35.2(4) . . . . ?
Cu1 P2 C25 C26 89.0(3) . . . . ?
Cu1 S1 C1 C2 -152.7(4) . . . . ?
In1 S1 C1 C2 -64.5(5) . . . . ?
